data_4131635
loop_
_publ_author_name
'Kou, Kevin G. M.'
'Kulyk, Svitlana'
'Marth, Christopher J.'
'Lee, Jack C.'
'Doering, Nicolle A.'
'Li, Beryl X.'
'Gallego, Gary M.'
'Lebold, Terry P.'
'Sarpong, Richmond'

_publ_section_title
;
 A Unifying Synthesis Approach to the C<sub>18</sub>-, C<sub>19</sub>-,
 and C<sub>20</sub>-Diterpenoid Alkaloids.
;
_journal_issue 39
_journal_name_full 'Journal of the American Chemical Society'
_journal_page_first 13882
_journal_page_last 13896
_journal_paper_doi 10.1021/jacs.7b07706
_journal_volume 139
_journal_year 2017
_chemical_formula_sum 'C22 H29 N O5'
_chemical_formula_weight 387.46
_space_group_crystal_system triclinic
_space_group_IT_number 2
_space_group_name_Hall '-P 1'
_space_group_name_H-M_alt 'P -1'
_atom_sites_solution_hydrogens geom
_atom_sites_solution_primary iterative
_atom_sites_solution_secondary difmap
_audit_creation_method SHELXL-2014/7
_cell_angle_alpha 97.716(4)
_cell_angle_beta 92.753(4)
_cell_angle_gamma 101.587(4)
_cell_formula_units_Z 2
_cell_length_a 7.8766(6)
_cell_length_b 8.5007(7)
_cell_length_c 14.5992(12)
_cell_measurement_reflns_used 9735
_cell_measurement_temperature 100(2)
_cell_measurement_theta_max 25.36
_cell_measurement_theta_min 2.47
_cell_volume 946.09(13)
_computing_cell_refinement 'Bruker SAINT'
_computing_data_collection 'Bruker APEX2'
_computing_data_reduction 'Bruker SAINT'
_computing_molecular_graphics Mercury
_computing_publication_material WinGX
_computing_structure_refinement 'SHELXL-2014/7 (Sheldrick, 2014)'
_computing_structure_solution 'SHELXT (Sheldrick 2008)'
_diffrn_ambient_temperature 100(2)
_diffrn_detector_area_resol_mean 8.366
_diffrn_measured_fraction_theta_full 0.993
_diffrn_measured_fraction_theta_max 0.991
_diffrn_measurement_device_type 'Bruker APEX-II CCD'
_diffrn_measurement_method 'phi and omega scans'
_diffrn_radiation_type MoK\a
_diffrn_radiation_wavelength 0.71073
_diffrn_reflns_av_unetI/netI 0.0310
_diffrn_reflns_Laue_measured_fraction_full 0.993
_diffrn_reflns_Laue_measured_fraction_max 0.991
_diffrn_reflns_limit_h_max 9
_diffrn_reflns_limit_h_min -9
_diffrn_reflns_limit_k_max 10
_diffrn_reflns_limit_k_min -10
_diffrn_reflns_limit_l_max 17
_diffrn_reflns_limit_l_min -17
_diffrn_reflns_number 6705
_diffrn_reflns_point_group_measured_fraction_full 0.993
_diffrn_reflns_point_group_measured_fraction_max 0.991
_diffrn_reflns_theta_full 25.000
_diffrn_reflns_theta_max 25.380
_diffrn_reflns_theta_min 1.412
_diffrn_source 'microfocus sealed tube'
_exptl_absorpt_coefficient_mu 0.096
_exptl_absorpt_correction_T_max 0.745
_exptl_absorpt_correction_T_min 0.696
_exptl_absorpt_correction_type multi-scan
_exptl_absorpt_process_details SADABS
_exptl_crystal_colour Colourless
_exptl_crystal_density_diffrn 1.360
_exptl_crystal_description Plate
_exptl_crystal_F_000 416
_exptl_crystal_size_max 0.130
_exptl_crystal_size_mid 0.100
_exptl_crystal_size_min 0.080
_refine_diff_density_max 0.216
_refine_diff_density_min -0.232
_refine_diff_density_rms 0.048
_refine_ls_extinction_method none
_refine_ls_goodness_of_fit_ref 1.143
_refine_ls_hydrogen_treatment constr
_refine_ls_matrix_type full
_refine_ls_number_parameters 257
_refine_ls_number_reflns 6705
_refine_ls_number_restraints 0
_refine_ls_restrained_S_all 1.143
_refine_ls_R_factor_all 0.0470
_refine_ls_R_factor_gt 0.0403
_refine_ls_shift/su_max 0.000
_refine_ls_shift/su_mean 0.000
_refine_ls_structure_factor_coef Fsqd
_refine_ls_weighting_details 'w=1/[\s^2^(Fo^2^)+(0.0578P)^2^+0.2871P] where P=(Fo^2^+2Fc^2^)/3'
_refine_ls_weighting_scheme calc
_refine_ls_wR_factor_gt 0.1112
_refine_ls_wR_factor_ref 0.1139
_reflns_Friedel_coverage 0.000
_reflns_number_gt 5997
_reflns_number_total 6705
_reflns_threshold_expression 'I > 2\s(I)'
_cod_data_source_file ja7b07706_si_003.cif
_cod_data_source_block kk4_61_2
_cod_database_code 4131635
_shelx_shelxl_version_number 2014/7
_shelx_space_group_comment
;
The symmetry employed for this shelxl refinement is uniquely defined
by the following loop, which should always be used as a source of
symmetry information in preference to the above space-group names.
They are only intended as comments.
;
_shelx_estimated_absorpt_t_min 0.988
_shelx_estimated_absorpt_t_max 0.992

loop_
_space_group_symop_operation_xyz
'x, y, z'
'-x, -y, -z'

loop_
_atom_site_label
_atom_site_type_symbol
_atom_site_fract_x
_atom_site_fract_y
_atom_site_fract_z
_atom_site_U_iso_or_equiv
_atom_site_adp_type
_atom_site_occupancy
_atom_site_site_symmetry_order
_atom_site_calc_flag
_atom_site_refinement_flags_posn
_atom_site_refinement_flags_adp
C1 C -0.1670(3) 0.1213(3) 0.92514(19) 0.0326(6) Uani 1 1 d . .
H1A H -0.1997 0.0116 0.8901 0.049 Uiso 1 1 calc R U
H1B H -0.2721 0.1589 0.9431 0.049 Uiso 1 1 calc R U
H1C H -0.0933 0.1198 0.9809 0.049 Uiso 1 1 calc R U
C2 C 0.0829(3) 0.1973(3) 0.84416(16) 0.0206(5) Uani 1 1 d . .
C3 C 0.0726(3) 0.4287(3) 0.76074(18) 0.0233(5) Uani 1 1 d . .
H3A H 0.0119 0.4764 0.8119 0.028 Uiso 1 1 calc R U
H3B H -0.0165 0.3712 0.7108 0.028 Uiso 1 1 calc R U
C4 C 0.1945(3) 0.5656(3) 0.72345(17) 0.0227(5) Uani 1 1 d . .
H4 H 0.1242 0.6098 0.6782 0.027 Uiso 1 1 calc R U
C5 C 0.2769(3) 0.7056(3) 0.80004(18) 0.0269(6) Uani 1 1 d . .
H5A H 0.3467 0.7943 0.7718 0.032 Uiso 1 1 calc R U
H5B H 0.1837 0.7485 0.8317 0.032 Uiso 1 1 calc R U
C6 C 0.3931(3) 0.6524(3) 0.87127(17) 0.0247(5) Uani 1 1 d . .
H6A H 0.4516 0.7480 0.9162 0.030 Uiso 1 1 calc R U
H6B H 0.3211 0.5746 0.9058 0.030 Uiso 1 1 calc R U
C7 C 0.5291(3) 0.5729(3) 0.82419(16) 0.0203(5) Uani 1 1 d . .
H7 H 0.6139 0.6598 0.8008 0.024 Uiso 1 1 calc R U
C8 C 0.7498(4) 0.6147(3) 0.94718(19) 0.0368(7) Uani 1 1 d . .
H8A H 0.8223 0.6875 0.9111 0.055 Uiso 1 1 calc R U
H8B H 0.8231 0.5579 0.9810 0.055 Uiso 1 1 calc R U
H8C H 0.6906 0.6782 0.9913 0.055 Uiso 1 1 calc R U
C9 C 0.4548(3) 0.4435(3) 0.74190(16) 0.0175(5) Uani 1 1 d . .
C10 C 0.3281(3) 0.2851(3) 0.75749(16) 0.0174(5) Uani 1 1 d . .
H10 H 0.3876 0.2222 0.7972 0.021 Uiso 1 1 calc R U
C11 C 0.3130(3) 0.2071(3) 0.65396(15) 0.0173(5) Uani 1 1 d . .
H11 H 0.2293 0.1002 0.6395 0.021 Uiso 1 1 calc R U
C12 C 0.2631(3) 0.3423(3) 0.60359(16) 0.0205(5) Uani 1 1 d . .
H12A H 0.1354 0.3259 0.5925 0.025 Uiso 1 1 calc R U
H12B H 0.3160 0.3450 0.5435 0.025 Uiso 1 1 calc R U
C13 C 0.3374(3) 0.5007(3) 0.67143(16) 0.0195(5) Uani 1 1 d . .
H13 H 0.4062 0.5853 0.6387 0.023 Uiso 1 1 calc R U
C14 C 0.5987(3) 0.3687(3) 0.69456(15) 0.0167(5) Uani 1 1 d . .
H14 H 0.6966 0.3639 0.7396 0.020 Uiso 1 1 calc R U
C15 C 0.5054(3) 0.1969(3) 0.64372(15) 0.0163(5) Uani 1 1 d . .
C16 C 0.5925(3) 0.2363(3) 0.55336(16) 0.0185(5) Uani 1 1 d . .
H16 H 0.5058 0.2276 0.4996 0.022 Uiso 1 1 calc R U
C17 C 0.6623(3) 0.4155(3) 0.60083(16) 0.0196(5) Uani 1 1 d . .
H17A H 0.7901 0.4514 0.6018 0.024 Uiso 1 1 calc R U
H17B H 0.6025 0.4946 0.5761 0.024 Uiso 1 1 calc R U
C18 C 0.5426(3) 0.0476(3) 0.68119(16) 0.0187(5) Uani 1 1 d . .
H18A H 0.5452 0.0676 0.7497 0.022 Uiso 1 1 calc R U
H18B H 0.4452 -0.0451 0.6590 0.022 Uiso 1 1 calc R U
C19 C 0.7082(3) 0.0001(3) 0.65502(16) 0.0171(5) Uani 1 1 d . .
C20 C 0.8964(3) -0.1769(3) 0.68853(17) 0.0225(5) Uani 1 1 d . .
H20A H 0.8865 -0.2257 0.6232 0.034 Uiso 1 1 calc R U
H20B H 0.9023 -0.2606 0.7280 0.034 Uiso 1 1 calc R U
H20C H 1.0022 -0.0916 0.7012 0.034 Uiso 1 1 calc R U
C21 C 0.8004(3) 0.0509(3) 0.58497(16) 0.0189(5) Uani 1 1 d . .
H21 H 0.9049 0.0148 0.5732 0.023 Uiso 1 1 calc R U
C22 C 0.7437(3) 0.1587(3) 0.52765(16) 0.0193(5) Uani 1 1 d . .
N1 N 0.1649(2) 0.3106(2) 0.79498(13) 0.0193(4) Uani 1 1 d . .
O1 O -0.0728(2) 0.2297(2) 0.86815(12) 0.0254(4) Uani 1 1 d . .
O2 O 0.1385(2) 0.08352(19) 0.86618(12) 0.0237(4) Uani 1 1 d . .
O3 O 0.6242(2) 0.4995(2) 0.88633(11) 0.0242(4) Uani 1 1 d . .
O4 O 0.8182(2) 0.1928(2) 0.45852(11) 0.0252(4) Uani 1 1 d . .
O5 O 0.7471(2) -0.10769(19) 0.70783(11) 0.0222(4) Uani 1 1 d . .

loop_
_atom_site_aniso_label
_atom_site_aniso_U_11
_atom_site_aniso_U_22
_atom_site_aniso_U_33
_atom_site_aniso_U_23
_atom_site_aniso_U_13
_atom_site_aniso_U_12
C1 0.0274(15) 0.0360(15) 0.0331(15) 0.0078(12) 0.0155(11) -0.0014(12)
C2 0.0181(12) 0.0226(12) 0.0186(12) -0.0026(10) 0.0038(9) 0.0018(10)
C3 0.0189(12) 0.0262(13) 0.0289(13) 0.0086(11) 0.0065(10) 0.0107(10)
C4 0.0224(13) 0.0227(12) 0.0270(13) 0.0082(10) 0.0046(10) 0.0110(10)
C5 0.0297(14) 0.0189(12) 0.0357(14) 0.0059(11) 0.0128(11) 0.0100(11)
C6 0.0286(13) 0.0190(12) 0.0268(13) 0.0002(10) 0.0084(11) 0.0060(10)
C7 0.0222(13) 0.0169(12) 0.0215(12) 0.0029(9) 0.0021(10) 0.0033(9)
C8 0.0393(17) 0.0360(16) 0.0268(14) 0.0002(12) -0.0073(12) -0.0062(13)
C9 0.0161(11) 0.0173(11) 0.0208(12) 0.0044(9) 0.0036(9) 0.0060(9)
C10 0.0133(11) 0.0176(11) 0.0224(12) 0.0042(9) 0.0032(9) 0.0048(9)
C11 0.0143(11) 0.0170(12) 0.0203(11) 0.0020(9) 0.0027(9) 0.0025(9)
C12 0.0164(12) 0.0241(12) 0.0221(12) 0.0053(10) 0.0025(9) 0.0054(9)
C13 0.0189(12) 0.0188(12) 0.0235(12) 0.0075(10) 0.0047(10) 0.0070(9)
C14 0.0133(11) 0.0168(11) 0.0196(12) 0.0021(9) 0.0028(9) 0.0023(9)
C15 0.0148(11) 0.0172(11) 0.0170(11) 0.0021(9) 0.0019(9) 0.0035(9)
C16 0.0179(12) 0.0197(12) 0.0178(11) 0.0035(9) 0.0028(9) 0.0027(9)
C17 0.0185(12) 0.0175(11) 0.0229(12) 0.0042(9) 0.0046(9) 0.0025(9)
C18 0.0172(12) 0.0177(11) 0.0215(12) 0.0035(10) 0.0058(9) 0.0032(9)
C19 0.0158(11) 0.0133(11) 0.0210(12) -0.0013(9) 0.0005(9) 0.0030(9)
C20 0.0198(12) 0.0212(12) 0.0294(13) 0.0040(10) 0.0060(10) 0.0100(10)
C21 0.0153(11) 0.0182(11) 0.0230(12) -0.0003(9) 0.0047(9) 0.0047(9)
C22 0.0182(12) 0.0169(11) 0.0200(12) -0.0020(9) 0.0030(10) -0.0003(9)
N1 0.0168(10) 0.0192(10) 0.0235(10) 0.0047(8) 0.0052(8) 0.0059(8)
O1 0.0186(9) 0.0272(9) 0.0316(9) 0.0057(8) 0.0112(7) 0.0042(7)
O2 0.0251(9) 0.0191(9) 0.0271(9) 0.0054(7) 0.0057(7) 0.0034(7)
O3 0.0243(9) 0.0247(9) 0.0208(9) 0.0005(7) -0.0029(7) 0.0016(7)
O4 0.0253(9) 0.0272(9) 0.0238(9) 0.0054(7) 0.0095(7) 0.0042(7)
O5 0.0210(9) 0.0214(9) 0.0278(9) 0.0070(7) 0.0074(7) 0.0092(7)

loop_
_atom_type_symbol
_atom_type_description
_atom_type_scat_dispersion_real
_atom_type_scat_dispersion_imag
_atom_type_scat_source
C C 0.0033 0.0016 'International Tables Vol C Tables 4.2.6.8 and 6.1.1.4'
H H 0.0000 0.0000 'International Tables Vol C Tables 4.2.6.8 and 6.1.1.4'
N N 0.0061 0.0033 'International Tables Vol C Tables 4.2.6.8 and 6.1.1.4'
O O 0.0106 0.0060 'International Tables Vol C Tables 4.2.6.8 and 6.1.1.4'

loop_
_geom_angle_atom_site_label_1
_geom_angle_atom_site_label_2
_geom_angle_atom_site_label_3
_geom_angle
O1 C1 H1A 109.5
O1 C1 H1B 109.5
H1A C1 H1B 109.5
O1 C1 H1C 109.5
H1A C1 H1C 109.5
H1B C1 H1C 109.5
O2 C2 N1 126.1(2)
O2 C2 O1 123.4(2)
N1 C2 O1 110.5(2)
N1 C3 C4 112.72(19)
N1 C3 H3A 109.0
C4 C3 H3A 109.0
N1 C3 H3B 109.0
C4 C3 H3B 109.0
H3A C3 H3B 107.8
C3 C4 C5 112.4(2)
C3 C4 C13 110.84(19)
C5 C4 C13 110.0(2)
C3 C4 H4 107.8
C5 C4 H4 107.8
C13 C4 H4 107.8
C6 C5 C4 112.1(2)
C6 C5 H5A 109.2
C4 C5 H5A 109.2
C6 C5 H5B 109.2
C4 C5 H5B 109.2
H5A C5 H5B 107.9
C7 C6 C5 110.8(2)
C7 C6 H6A 109.5
C5 C6 H6A 109.5
C7 C6 H6B 109.5
C5 C6 H6B 109.5
H6A C6 H6B 108.1
O3 C7 C6 112.68(19)
O3 C7 C9 107.26(18)
C6 C7 C9 113.7(2)
O3 C7 H7 107.6
C6 C7 H7 107.6
C9 C7 H7 107.6
O3 C8 H8A 109.5
O3 C8 H8B 109.5
H8A C8 H8B 109.5
O3 C8 H8C 109.5
H8A C8 H8C 109.5
H8B C8 H8C 109.5
C7 C9 C13 113.59(18)
C7 C9 C14 111.96(18)
C13 C9 C14 111.89(18)
C7 C9 C10 119.83(19)
C13 C9 C10 98.58(17)
C14 C9 C10 99.66(17)
N1 C10 C11 115.53(19)
N1 C10 C9 114.45(18)
C11 C10 C9 94.22(17)
N1 C10 H10 110.6
C11 C10 H10 110.6
C9 C10 H10 110.6
C15 C11 C12 111.45(18)
C15 C11 C10 99.12(17)
C12 C11 C10 102.11(17)
C15 C11 H11 114.2
C12 C11 H11 114.2
C10 C11 H11 114.2
C11 C12 C13 103.97(18)
C11 C12 H12A 111.0
C13 C12 H12A 111.0
C11 C12 H12B 111.0
C13 C12 H12B 111.0
H12A C12 H12B 109.0
C4 C13 C9 108.33(19)
C4 C13 C12 112.09(19)
C9 C13 C12 102.54(17)
C4 C13 H13 111.2
C9 C13 H13 111.2
C12 C13 H13 111.2
C9 C14 C17 121.06(19)
C9 C14 C15 105.83(17)
C17 C14 C15 89.69(16)
C9 C14 H14 112.5
C17 C14 H14 112.5
C15 C14 H14 112.5
C18 C15 C11 110.02(18)
C18 C15 C16 115.92(18)
C11 C15 C16 120.06(18)
C18 C15 C14 118.61(18)
C11 C15 C14 100.34(17)
C16 C15 C14 89.75(16)
C22 C16 C15 117.53(19)
C22 C16 C17 109.58(18)
C15 C16 C17 89.45(16)
C22 C16 H16 112.7
C15 C16 H16 112.7
C17 C16 H16 112.7
C14 C17 C16 90.03(16)
C14 C17 H17A 113.6
C16 C17 H17A 113.6
C14 C17 H17B 113.6
C16 C17 H17B 113.6
H17A C17 H17B 110.9
C19 C18 C15 115.49(18)
C19 C18 H18A 108.4
C15 C18 H18A 108.4
C19 C18 H18B 108.4
C15 C18 H18B 108.4
H18A C18 H18B 107.5
O5 C19 C21 124.8(2)
O5 C19 C18 110.16(18)
C21 C19 C18 124.9(2)
O5 C20 H20A 109.5
O5 C20 H20B 109.5
H20A C20 H20B 109.5
O5 C20 H20C 109.5
H20A C20 H20C 109.5
H20B C20 H20C 109.5
C19 C21 C22 121.4(2)
C19 C21 H21 119.3
C22 C21 H21 119.3
O4 C22 C21 121.4(2)
O4 C22 C16 118.6(2)
C21 C22 C16 119.99(19)
C2 N1 C10 117.04(18)
C2 N1 C3 120.59(19)
C10 N1 C3 120.54(18)
C2 O1 C1 115.2(2)
C8 O3 C7 112.92(19)
C19 O5 C20 118.41(17)

loop_
_geom_bond_atom_site_label_1
_geom_bond_atom_site_label_2
_geom_bond_distance
C1 O1 1.443(3)
C1 H1A 0.9800
C1 H1B 0.9800
C1 H1C 0.9800
C2 O2 1.212(3)
C2 N1 1.357(3)
C2 O1 1.362(3)
C3 N1 1.476(3)
C3 C4 1.531(3)
C3 H3A 0.9900
C3 H3B 0.9900
C4 C5 1.533(4)
C4 C13 1.539(3)
C4 H4 1.0000
C5 C6 1.524(4)
C5 H5A 0.9900
C5 H5B 0.9900
C6 C7 1.521(3)
C6 H6A 0.9900
C6 H6B 0.9900
C7 O3 1.431(3)
C7 C9 1.522(3)
C7 H7 1.0000
C8 O3 1.421(3)
C8 H8A 0.9800
C8 H8B 0.9800
C8 H8C 0.9800
C9 C13 1.541(3)
C9 C14 1.553(3)
C9 C10 1.557(3)
C10 N1 1.465(3)
C10 C11 1.556(3)
C10 H10 1.0000
C11 C15 1.548(3)
C11 C12 1.549(3)
C11 H11 1.0000
C12 C13 1.551(3)
C12 H12A 0.9900
C12 H12B 0.9900
C13 H13 1.0000
C14 C17 1.554(3)
C14 C15 1.565(3)
C14 H14 1.0000
C15 C18 1.522(3)
C15 C16 1.561(3)
C16 C22 1.512(3)
C16 C17 1.565(3)
C16 H16 1.0000
C17 H17A 0.9900
C17 H17B 0.9900
C18 C19 1.493(3)
C18 H18A 0.9900
C18 H18B 0.9900
C19 O5 1.344(3)
C19 C21 1.350(3)
C20 O5 1.441(3)
C20 H20A 0.9800
C20 H20B 0.9800
C20 H20C 0.9800
C21 C22 1.440(3)
C21 H21 0.9500
C22 O4 1.231(3)
